data_2009197
loop_
_publ_author_name
'MacLean, Elizabeth J.'
'Wheatley, Paul S.'
'Ferguson, George'
'Glidewell, Christopher'
'Lough, Alan J.'

_publ_section_title
;
 A three-dimensional hydrogen-bonded framework in
 piperazine--3,4-dihydroxy-3-cyclobutene-1,2-dione--water (1/1/2)
;
_journal_issue 11
_journal_name_full 'Acta Crystallographica Section C'
_journal_page_first 1896
_journal_page_last 1899
_journal_paper_doi 10.1107/S0108270199009531
_journal_volume 55
_journal_year 1999
_chemical_formula_moiety 'C4 H12 N2 2+ , C4 O4 2- , 2H2 O'
_chemical_formula_sum 'C8 H16 N2 O6'
_chemical_formula_weight 236.23
_chemical_name_common 'Piperazinium squarate dihydrate'
_chemical_name_systematic
;
Piperazine--3,4-dihydroxy-3-butenedione--water (1/1/2)
;
_space_group_IT_number 14
_symmetry_cell_setting monoclinic
_symmetry_space_group_name_Hall '-P 2yn'
_symmetry_space_group_name_H-M 'P 1 21/n 1'
_cell_angle_alpha 90.00
_cell_angle_beta 109.462(2)
_cell_angle_gamma 90.00
_cell_formula_units_Z 2
_cell_length_a 8.3594(3)
_cell_length_b 6.9360(4)
_cell_length_c 9.5026(3)
_cell_measurement_reflns_used 1179
_cell_measurement_temperature 100.00(10)
_cell_measurement_theta_max 27.47
_cell_measurement_theta_min 2.82
_cell_volume 519.49(4)
_computing_cell_refinement 'DENZO-SMN (Otwinowski & Minor, 1997)'
_computing_data_collection 'Kappa-CCD Server Software (Nonius, 1997)'
_computing_data_reduction DENZO-SMN
_computing_molecular_graphics 'ORTEPII (Johnson, 1976) and PLATON (Spek, 1999)'
_computing_publication_material 'SHELXL97  and PRPKAPPA (Ferguson, 1999)'
_computing_structure_refinement 'SHELXL97 (Sheldrick, 1997a)'
_computing_structure_solution 'SHELXS97 (Sheldrick, 1997b)'
_diffrn_ambient_temperature 100.00(10)
_diffrn_measured_fraction_theta_full 0.998
_diffrn_measured_fraction_theta_max 0.998
_diffrn_measurement_device_type 'Nonius Kappa-CCD'
_diffrn_measurement_method '\f scans and \w scans with \k offsets'
_diffrn_radiation_monochromator graphite
_diffrn_radiation_source 'fine-focus sealed X-ray tube'
_diffrn_radiation_type 'Mo K\a'
_diffrn_radiation_wavelength 0.71073
_diffrn_reflns_av_R_equivalents 0.036
_diffrn_reflns_av_sigmaI/netI 0.038
_diffrn_reflns_limit_h_max 10
_diffrn_reflns_limit_h_min -10
_diffrn_reflns_limit_k_max 9
_diffrn_reflns_limit_k_min -9
_diffrn_reflns_limit_l_max 11
_diffrn_reflns_limit_l_min -12
_diffrn_reflns_number 4834
_diffrn_reflns_theta_full 27.47
_diffrn_reflns_theta_max 27.47
_diffrn_reflns_theta_min 2.82
_diffrn_standards_decay_% negligible
_exptl_absorpt_coefficient_mu 0.129
_exptl_absorpt_correction_T_max 0.983
_exptl_absorpt_correction_T_min 0.968
_exptl_absorpt_correction_type multi-scan
_exptl_absorpt_process_details 'DENZO-SMN (Otwinowski & Minor, 1997)'
_exptl_crystal_colour colourless
_exptl_crystal_density_diffrn 1.510
_exptl_crystal_density_method 'not measured'
_exptl_crystal_description block
_exptl_crystal_F_000 252
_exptl_crystal_size_max 0.25
_exptl_crystal_size_mid 0.17
_exptl_crystal_size_min 0.13
_refine_diff_density_max 0.237
_refine_diff_density_min -0.194
_refine_ls_extinction_coef 0.029(9)
_refine_ls_extinction_method 'SHELXL97 (Sheldrick, 1997a)'
_refine_ls_goodness_of_fit_ref 1.088
_refine_ls_hydrogen_treatment constr
_refine_ls_matrix_type full
_refine_ls_number_parameters 82
_refine_ls_number_reflns 1179
_refine_ls_number_restraints 2
_refine_ls_restrained_S_all 1.087
_refine_ls_R_factor_all 0.049
_refine_ls_R_factor_gt 0.037
_refine_ls_shift/su_max <0.001
_refine_ls_shift/su_mean 0.000
_refine_ls_structure_factor_coef Fsqd
_refine_ls_weighting_details 'w = 1/[\s^2^(Fo^2^)+(0.0491P)^2^+0.1380P] where P=(Fo^2^+2Fc^2^)/3'
_refine_ls_weighting_scheme calc
_refine_ls_wR_factor_ref 0.098
_reflns_number_gt 955
_reflns_number_total 1179
_reflns_threshold_expression I>2\s(I)
_cod_data_source_file sk1317.cif
_cod_data_source_block 1a
_cod_original_sg_symbol_H-M 'P 21/n'
_cod_database_code 2009197

loop_
_symmetry_equiv_pos_as_xyz
'x, y, z'
'-x+1/2, y+1/2, -z+1/2'
'-x, -y, -z'
'x+1/2, -y+1/2, z+1/2'

loop_
_atom_site_label
_atom_site_fract_x
_atom_site_fract_y
_atom_site_fract_z
_atom_site_U_iso_or_equiv
_atom_site_adp_type
_atom_site_calc_flag
_atom_site_refinement_flags
_atom_site_occupancy
_atom_site_disorder_assembly
_atom_site_disorder_group
_atom_site_type_symbol
O1 .31263(12) .53161(15) .62868(10) .0165(3) Uani d . 1 . . O
O2 .35438(12) .73352(15) .33601(10) .0177(3) Uani d . 1 . . O
C1 .41590(17) .5131(2) .55806(14) .0141(3) Uani d . 1 . . C
C2 .43474(16) .6064(2) .42593(14) .0144(3) Uani d . 1 . . C
N1 .14345(14) .89021(18) .59063(12) .0154(3) Uani d . 1 . . N
C3 -.02667(17) .7977(2) .52265(15) .0169(3) Uani d . 1 . . C
C4 -.16589(17) .9452(2) .50270(15) .0179(3) Uani d . 1 . . C
O3 .02088(13) .58810(16) .21164(12) .0230(3) Uani d D 1 . . O
H1B .1542 .9342 .6847 .018 Uiso calc R 1 . . H
H1A .2271 .8001 .5997 .018 Uiso calc R 1 . . H
H3A -.0400 .6922 .5880 .020 Uiso calc R 1 . . H
H3B -.0353 .7416 .4246 .020 Uiso calc R 1 . . H
H4A -.2777 .8840 .4539 .022 Uiso calc R 1 . . H
H4B -.1629 .9937 .6015 .022 Uiso calc R 1 . . H
H31 .117(2) .657(3) .249(2) .043(4) Uiso d D 1 . . H
H32 .060(3) .473(2) .194(2) .043(4) Uiso d D 1 . . H

loop_
_atom_site_aniso_label
_atom_site_aniso_U_11
_atom_site_aniso_U_22
_atom_site_aniso_U_33
_atom_site_aniso_U_12
_atom_site_aniso_U_13
_atom_site_aniso_U_23
O1 .0171(5) .0177(6) .0176(5) .0020(4) .0097(4) .0009(4)
O2 .0187(5) .0155(5) .0182(5) .0016(4) .0052(4) .0031(4)
C1 .0150(6) .0129(7) .0145(6) -.0019(5) .0049(5) -.0017(5)
C2 .0151(6) .0127(7) .0148(6) -.0025(5) .0044(5) -.0018(5)
N1 .0152(5) .0170(6) .0147(5) .0038(5) .0061(4) .0003(4)
C3 .0185(7) .0156(7) .0171(6) -.0006(5) .0064(5) -.0003(5)
C4 .0166(6) .0201(8) .0184(6) .0001(6) .0075(5) .0027(6)
O3 .0179(5) .0201(6) .0300(6) .0020(4) .0067(4) -.0039(5)

loop_
_atom_type_symbol
_atom_type_description
_atom_type_scat_dispersion_real
_atom_type_scat_dispersion_imag
_atom_type_scat_source
C C 0.0033 0.0016 'International Tables Vol C Tables 4.2.6.8 and 6.1.1.4'
H H 0.0000 0.0000 'International Tables Vol C Tables 4.2.6.8 and 6.1.1.4'
N N 0.0061 0.0033 'International Tables Vol C Tables 4.2.6.8 and 6.1.1.4'
O O 0.0106 0.0060 'International Tables Vol C Tables 4.2.6.8 and 6.1.1.4'

loop_
_geom_angle_atom_site_label_1
_geom_angle_atom_site_label_2
_geom_angle_atom_site_label_3
_geom_angle_site_symmetry_1
_geom_angle_site_symmetry_3
_geom_angle
_geom_angle_publ_flag
O1 C1 C2 . 3_666 135.39(13) no
O1 C1 C2 . . 134.16(13) no
C2 C1 C2 3_666 . 90.45(11) no
O2 C2 C1 . 3_666 135.48(12) no
O2 C2 C1 . . 134.96(12) no
C1 C2 C1 3_666 . 89.55(11) no
C4 N1 C3 3_576 . 111.12(10) no
N1 C3 C4 . . 110.17(12) no
N1 C4 C3 3_576 . 110.32(11) no
H31 O3 H32 . . 102(2) no

loop_
_geom_bond_atom_site_label_1
_geom_bond_atom_site_label_2
_geom_bond_site_symmetry_2
_geom_bond_distance
_geom_bond_publ_flag
O1 C1 . 1.2642(16) no
O2 C2 . 1.2552(17) no
C1 C2 3_666 1.4639(19) no
C1 C2 . 1.4670(18) no
N1 C3 . 1.4964(18) no
N1 C4 3_576 1.4951(18) no
C3 C4 . 1.5133(19) no

loop_
_geom_hbond_atom_site_label_D
_geom_hbond_atom_site_label_H
_geom_hbond_atom_site_label_A
_geom_hbond_site_symmetry_A
_geom_hbond_distance_DH
_geom_hbond_distance_HA
_geom_hbond_distance_DA
_geom_hbond_angle_DHA
_geom_hbond_publ_flag
N1 H1A O1 . 0.92 1.98 2.823(16) 152 no
N1 H1B O1 2_556 0.92 1.83 2.7493(14) 176 no
O3 H31 O2 . 0.90(2) 1.95(2) 2.8268(15) 164(2) no
O3 H32 O2 2_545 0.90(2) 1.87(2) 2.7669(15) 178(2) no
C3 H3B O3 . 0.99 2.47 3.43435(18) 165 no
C4 H4A O3 2_455 0.99 2.55 3.1479(18) 119 no

loop_
_geom_torsion_atom_site_label_1
_geom_torsion_atom_site_label_2
_geom_torsion_atom_site_label_3
_geom_torsion_atom_site_label_4
_geom_torsion_site_symmetry_1
_geom_torsion_site_symmetry_4
_geom_torsion
_geom_torsion_publ_flag
O1 C1 C2 O2 . . -1.5(3) no
C2 C1 C2 O2 3_666 . 179.1(2) no
O1 C1 C2 C1 . 3_666 179.4(2) no
C4 N1 C3 C4 3_576 . -57.43(15) no
N1 C3 C4 N1 . 3_576 56.96(15) no
